data_2007131
loop_
_publ_author_name
'Vega, Daniel'
'Baggio, Ricardo'
'Piro, Oscar'

_publ_section_title
;
 Monosodium 3-(Dimethylammonio)-1-hydroxy-1,1-propanediyldiphosphonate
 Monohydrate (Monosodium Olpadronate Monohydrate)
;
_journal_issue 3
_journal_name_full 'Acta Crystallographica Section C'
_journal_page_first 324
_journal_page_last 327
_journal_paper_doi 10.1107/S0108270197013553
_journal_volume 54
_journal_year 1998
_chemical_formula_moiety
;
Na 1+ , C5 H14 N1 O7 P2 1- , H2 O
;
_chemical_formula_sum 'C5 H16 N Na O8 P2'
_chemical_formula_weight 303.12
_chemical_name_common OLPADRONATE
_chemical_name_systematic
;Monosodium 3(N,N-dimethyl)-1-hydroxy-1,1'-bisphosphonate, hydrate
 (Olpadronate)
;
_space_group_IT_number 2
_symmetry_cell_setting triclinic
_symmetry_space_group_name_Hall '-P 1'
_symmetry_space_group_name_H-M 'P -1'
_audit_creation_method SHELXL
_cell_angle_alpha 107.940(10)
_cell_angle_beta 96.290(10)
_cell_angle_gamma 93.880(10)
_cell_formula_units_Z 2
_cell_length_a 5.9290(10)
_cell_length_b 9.1310(10)
_cell_length_c 11.7160(10)
_cell_measurement_reflns_used 25
_cell_measurement_temperature 293(2)
_cell_measurement_theta_max 15
_cell_measurement_theta_min 7.5
_cell_volume 596.35(14)
_computing_cell_refinement CAD-4/PC
_computing_data_collection 'CAD-4/PC (Enraf Nonius,1993)'
_computing_data_reduction 'MolEN (Fair, 1990)'
_computing_molecular_graphics 'XP in SHELXTL/PC'
_computing_publication_material
;
CIFTAB (Sheldrick, 1993), PARST (Nardelli, 1983) and
CSD (Allen, Kennard & Taylor, 1983)
;
_computing_structure_refinement 'SHELXL93 (Sheldrick, 1993)'
_computing_structure_solution 'XS in SHELXTL/PC (Sheldrick,1991)'
_diffrn_ambient_temperature 293(2)
_diffrn_measurement_device CAD-4
_diffrn_measurement_method \w/2\q
_diffrn_radiation_monochromator graphite
_diffrn_radiation_source 'rotating anode'
_diffrn_radiation_type MoK\a
_diffrn_radiation_wavelength 0.71073
_diffrn_reflns_av_R_equivalents 0.0726
_diffrn_reflns_av_sigmaI/netI 0.0721
_diffrn_reflns_limit_h_max 7
_diffrn_reflns_limit_h_min -7
_diffrn_reflns_limit_k_max 11
_diffrn_reflns_limit_k_min -12
_diffrn_reflns_limit_l_max 15
_diffrn_reflns_limit_l_min -1
_diffrn_reflns_number 3281
_diffrn_reflns_theta_max 27.97
_diffrn_reflns_theta_min 1.84
_diffrn_standards_decay_% <1
_diffrn_standards_interval_count 98
_diffrn_standards_number 2
_exptl_absorpt_coefficient_mu 0.43
_exptl_absorpt_correction_T_max 0.98
_exptl_absorpt_correction_T_min 0.89
_exptl_absorpt_correction_type 'Numerical integration'
_exptl_crystal_colour colorless
_exptl_crystal_density_diffrn 1.688
_exptl_crystal_density_meas ?
_exptl_crystal_description Prism
_exptl_crystal_F_000 316
_exptl_crystal_size_max 0.32
_exptl_crystal_size_mid 0.28
_exptl_crystal_size_min 0.04
_refine_diff_density_max 0.52
_refine_diff_density_min -0.53
_refine_ls_extinction_method none
_refine_ls_goodness_of_fit_all 1.10
_refine_ls_goodness_of_fit_obs 1.05
_refine_ls_hydrogen_treatment 'H atoms riding'
_refine_ls_matrix_type full
_refine_ls_number_parameters 167
_refine_ls_number_reflns 2865
_refine_ls_number_restraints 5
_refine_ls_restrained_S_all 1.10
_refine_ls_restrained_S_obs 1.05
_refine_ls_R_factor_all 0.0903
_refine_ls_R_factor_obs .0419
_refine_ls_shift/esd_max <0.001
_refine_ls_shift/esd_mean <0.001
_refine_ls_structure_factor_coef Fsqd
_refine_ls_weighting_details 'w = 1/[\s^2^(Fo^2^)+(0.0418P)^2^+0.7443P] where P=(Fo^2^+2Fc^2^)/3'
_refine_ls_weighting_scheme calc
_refine_ls_wR_factor_all 0.1253
_refine_ls_wR_factor_obs .0956
_reflns_number_observed 1876
_reflns_number_total 2865
_reflns_observed_criterion >2sigma(I)
_cod_data_source_file sx1043.cif
_cod_data_source_block olpadronate
_cod_depositor_comments
;
The following automatic conversions were performed:
'_symmetry_cell_setting' value 'Triclinic' changed to 'triclinic'
according to '/home/saulius/struct/CIF-dictionaries/cif_core.dic'
dictionary named 'cif_core.dic' version 2.4.1 from
2010-06-29.

'_geom_bond_publ_flag' value 'Y' changed to 'y' according to
'/home/saulius/struct/CIF-dictionaries/cif_core.dic' dictionary named
'cif_core.dic' version 2.4.1 from 2010-06-29 (20 times).

Automatic conversion script
Id: cif_fix_enum 1527 2010-12-29 10:47:43Z saulius 

The following automatic conversions were performed:

'_symmetry_cell_setting' value 'Triclinic' changed to 'triclinic'
according to /home/saulius/struct/CIF-dictionaries/cif_core.dic
dictionary named 'cif_core.dic' version 2.4.1 from 2010-06-29.

Automatic conversion script
Id: cif_fix_values 1715 2011-07-08 13:25:40Z adriana 

The following automatic conversions were performed:

'_exptl_crystal_density_meas' value 'not_measured' was changed to '?'
- the value is perceived as not measured.

Automatic conversion script
Id: cif_fix_values 3008 2015-01-20 13:52:24Z robertas 

The following automatic conversions were performed:

'_refine_ls_weighting_scheme' value 'calc w =
1/[\s^2^(Fo^2^)+(0.0418P)^2^+0.7443P] where P=(Fo^2^+2Fc^2^)/3' was
changed to 'calc'. New tag '_refine_ls_weighting_details' was
created. The value of the new tag was set to 'w =
1/[\s^2^(Fo^2^)+(0.0418P)^2^+0.7443P] where P=(Fo^2^+2Fc^2^)/3'.

Automatic conversion script
Id: cif_fix_values 3143 2015-03-26 13:38:13Z robertas 
;
_cod_original_cell_volume 596.30(10)
_cod_database_code 2007131

loop_
_symmetry_equiv_pos_as_xyz
'x, y, z'
'-x, -y, -z'

loop_
_atom_site_aniso_label
_atom_site_aniso_U_11
_atom_site_aniso_U_22
_atom_site_aniso_U_33
_atom_site_aniso_U_12
_atom_site_aniso_U_13
_atom_site_aniso_U_23
Na .0164(6) .0252(7) .0235(7) .0048(5) .0010(5) .0057(5)
P1 .0127(4) .0141(4) .0188(4) .0022(3) .0014(3) .0064(3)
P2 .0149(4) .0172(4) .0163(4) .0022(3) .0004(3) .0041(3)
O11 .0277(13) .0223(12) .0273(13) .0063(10) .0045(10) .0149(10)
O12 .0159(11) .0190(11) .0233(12) .0003(9) .0003(9) .0033(10)
O13 .0178(11) .0202(11) .0221(12) .0058(9) -.0013(9) .0042(9)
O21 .0260(13) .0253(12) .0191(12) .0008(10) .0045(10) .0005(10)
O22 .0221(12) .0193(11) .0224(12) -.0012(9) .0013(9) .0062(10)
O23 .0175(12) .0307(13) .0239(13) .0090(10) .0006(9) .0092(10)
O1 .0207(12) .0229(12) .0359(14) .0107(10) .0090(10) .0132(11)
C1 .0141(14) .0189(15) .023(2) .0039(12) .0039(12) .0071(13)
C2 .024(2) .021(2) .027(2) -.0026(13) .0053(14) .0062(14)
C3 .038(3) .025(2) .021(2) -.008(2) .000(2) .007(2)
N .029(2) .0202(14) .0201(15) -.0045(12) .0023(12) .0039(11)
C4 .101(5) .050(3) .063(4) .040(3) .029(3) .030(3)
C5 .055(4) .106(5) .055(3) -.009(3) -.014(3) .038(3)
O1W .0252(14) .053(2) .0280(15) .0030(13) .0003(11) .0023(13)

loop_
_atom_site_label
_atom_site_fract_x
_atom_site_fract_y
_atom_site_fract_z
_atom_site_U_iso_or_equiv
_atom_site_thermal_displace_type
_atom_site_calc_flag
_atom_site_refinement_flags
_atom_site_occupancy
_atom_site_disorder_group
_atom_site_type_symbol
Na -.3107(2) .1403(2) .59930(12) .0222(3) Uani d . 1 . Na
P1 .16754(14) .23637(9) .47851(8) .0149(2) Uani d . 1 . P
P2 .23151(14) .25700(9) .74510(7) .0165(2) Uani d . 1 . P
O11 .1681(4) .3362(3) .3972(2) .0239(5) Uani d . 1 . O
O12 -.0713(4) .1381(3) .4529(2) .0204(5) Uani d D 1 . O
H12 -.0557(4) .0577(3) .3984(2) .046(14) Uiso d RD 1 . H
O13 .3570(4) .1367(3) .4716(2) .0208(5) Uani d . 1 . O
O21 .1885(4) .3705(3) .8719(2) .0250(5) Uani d D 1 . O
H21 .0453(4) .3553(3) .9011(2) .063(16) Uiso d RD 1 . H
O22 .0548(4) .1197(3) .7096(2) .0216(5) Uani d . 1 . O
O23 .4774(4) .2310(3) .7549(2) .0238(5) Uani d . 1 . O
O1 -.0475(4) .4137(3) .6547(2) .0248(5) Uani d D 1 . O
H1 -.0701(4) .5031(3) .6385(2) .043(13) Uiso d RD 1 . H
C1 .1748(5) .3657(4) .6367(3) .0182(6) Uani d . 1 . C
C2 .3578(6) .5006(4) .6540(3) .0244(7) Uani d . 1 . C
H2A .4900(6) .4588(4) .6191(3) .046(13) Uiso d R 1 . H
H2B .2984(6) .5652(4) .6083(3) .042(13) Uiso d R 1 . H
C3 .4394(9) .6018(5) .7845(4) .029(2) Uani d P .82(2) . C
C3A .344(4) .646(3) .751(2) .022(6) Uiso d P .18(2) . C
H3B .3068(9) .6338(5) .8236(4) .035 Uiso d R 1 . H
H3A .5223(9) .5441(5) .8291(4) .035 Uiso d R 1 . H
N .5845(5) .7435(3) .7861(3) .0242(6) Uani d . 1 . N
H1N .6537(5) .7181(3) .7180(3) .025(10) Uiso d R 1 . H
C4 .4609(12) .8762(6) .7870(5) .066(2) Uani d . 1 . C
H4A .3445(12) .8479(6) .7180(5) .079 Uiso d R 1 . H
H4B .5651(12) .9595(6) .7837(5) .079 Uiso d R 1 . H
H4C .3919(12) .9087(6) .8599(5) .079 Uiso d R 1 . H
C5 .7652(10) .7835(8) .8914(5) .072(2) Uani d . 1 . C
H5A .8444(10) .6946(8) .8892(5) .086 Uiso d R 1 . H
H5B .6976(10) .8156(8) .9648(5) .086 Uiso d R 1 . H
H5C .8709(10) .8664(8) .8887(5) .086 Uiso d R 1 . H
O1W .7962(5) .3294(4) .9464(3) .0380(7) Uani d D 1 . O
H1WA .7522(5) .4145(4) .9963(3) .049(15) Uiso d RD 1 . H
H1WB .6887(5) .3052(4) .8772(3) .068(18) Uiso d RD 1 . H

loop_
_atom_type_symbol
_atom_type_description
_atom_type_scat_dispersion_real
_atom_type_scat_dispersion_imag
_atom_type_scat_source
C C 0.0033 0.0016 'International Tables Vol C Tables 4.2.6.8 and 6.1.1.4'
H H 0.0000 0.0000 'International Tables Vol C Tables 4.2.6.8 and 6.1.1.4'
P P 0.1023 0.0942 'International Tables Vol C Tables 4.2.6.8 and 6.1.1.4'
O O 0.0106 0.0060 'International Tables Vol C Tables 4.2.6.8 and 6.1.1.4'
N N 0.0061 0.0033 'International Tables Vol C Tables 4.2.6.8 and 6.1.1.4'
Na Na 0.0362 0.0249 'International Tables Vol C Tables 4.2.6.8 and 6.1.1.4'

loop_
_geom_angle_atom_site_label_1
_geom_angle_atom_site_label_2
_geom_angle_atom_site_label_3
_geom_angle_site_symmetry_1
_geom_angle_site_symmetry_3
_geom_angle
_geom_angle_publ_flag
O23 Na O13 1_455 1_455 85.56(9) n
O23 Na O12 1_455 . 160.56(11) n
O13 Na O12 1_455 . 94.14(10) n
O23 Na O13 1_455 2_556 110.09(10) n
O13 Na O13 1_455 2_556 88.65(9) n
O12 Na O13 . 2_556 89.32(9) n
O23 Na O22 1_455 . 101.65(10) n
O13 Na O22 1_455 . 172.32(10) n
O12 Na O22 . . 79.96(9) n
O13 Na O22 2_556 . 86.39(9) n
O23 Na O1 1_455 . 93.45(9) n
O13 Na O1 1_455 . 110.75(9) n
O12 Na O1 . . 68.44(8) n
O13 Na O1 2_556 . 150.86(9) n
O22 Na O1 . . 71.79(8) n
O13 P1 O11 . . 114.96(14) y
O13 P1 O12 . . 111.33(13) y
O11 P1 O12 . . 109.11(14) y
O13 P1 C1 . . 109.92(14) y
O11 P1 C1 . . 107.91(14) y
O12 P1 C1 . . 102.87(13) y
O23 P2 O22 . . 118.82(14) y
O23 P2 O21 . . 107.60(14) y
O22 P2 O21 . . 107.95(14) y
O23 P2 C1 . . 108.93(14) y
O22 P2 C1 . . 107.71(14) y
O21 P2 C1 . . 104.99(14) y
P1 O13 Na . 1_655 134.63(14) n
P1 O13 Na . 2_556 125.01(14) n
P2 O22 Na . . 117.25(13) n
P2 O23 Na . 1_655 127.54(14) n
C1 O1 Na . . 102.5(2) n
O1 C1 C2 . . 113.4(3) y
O1 C1 P2 . . 104.0(2) y
C2 C1 P2 . . 113.5(2) y
O1 C1 P1 . . 109.6(2) y
C2 C1 P1 . . 106.0(2) y
P2 C1 P1 . . 110.4(2) y
C3 C2 C1 . . 116.2(3) y
N C3 C2 . . 110.1(3) y
C4 N C5 . . 110.7(4) y
C4 N C3 . . 115.0(4) y
C5 N C3 . . 108.2(4) y

loop_
_geom_bond_atom_site_label_1
_geom_bond_atom_site_label_2
_geom_bond_site_symmetry_2
_geom_bond_distance
_geom_bond_publ_flag
Na O23 1_455 2.303(3) y
Na O13 1_455 2.331(3) y
Na O12 . 2.340(3) y
Na O13 2_556 2.392(3) y
Na O22 . 2.447(3) y
Na O1 . 2.709(3) y
P1 O13 . 1.486(2) y
P1 O11 . 1.508(2) y
P1 O12 . 1.571(2) y
P1 C1 . 1.860(3) y
P2 O23 . 1.490(2) y
P2 O22 . 1.499(2) y
P2 O21 . 1.586(2) y
P2 C1 . 1.854(3) y
O1 C1 . 1.434(4) y
C1 C2 . 1.534(4) y
C2 C3 . 1.527(5) y
C3 N . 1.499(5) y
N C4 . 1.455(5) y
N C5 . 1.478(6) y

loop_
_geom_torsion_atom_site_label_1
_geom_torsion_atom_site_label_2
_geom_torsion_atom_site_label_3
_geom_torsion_atom_site_label_4
_geom_torsion_site_symmetry_1
_geom_torsion_site_symmetry_4
_geom_torsion
_geom_torsion_publ_flag
O23 Na P2 O23 1_455 . 150.1(3) n
O13 Na P2 O23 1_455 . -102.6(3) n
O12 Na P2 O23 . . -49.0(2) n
O13 Na P2 O23 2_556 . 34.4(2) n
O22 Na P2 O23 . . 57.5(2) n
O1 Na P2 O23 . . -125.5(2) n
Na Na P2 O23 2_456 . 14.6(3) n
P2 Na P2 O23 1_455 . 157.5(2) n
O23 Na P2 O22 1_455 . 92.6(2) n
O13 Na P2 O22 1_455 . -160.0(3) n
O12 Na P2 O22 . . -106.5(2) n
O13 Na P2 O22 2_556 . -23.1(2) n
O22 Na P2 O22 . . 0.0 n
O1 Na P2 O22 . . 177.0(2) n
Na Na P2 O22 2_456 . -42.9(2) n
P2 Na P2 O22 1_455 . 100.1(2) n
O23 Na P2 O21 1_455 . -11.32(12) n
O13 Na P2 O21 1_455 . 96.0(2) n
O12 Na P2 O21 . . 149.61(12) n
O13 Na P2 O21 2_556 . -127.01(12) n
O22 Na P2 O21 . . -103.9(2) n
O1 Na P2 O21 . . 73.07(12) n
Na Na P2 O21 2_456 . -146.8(2) n
P2 Na P2 O21 1_455 . -3.84(12) n
O23 Na P2 C1 1_455 . -113.39(13) n
O13 Na P2 C1 1_455 . -6.0(2) n
O12 Na P2 C1 . . 47.53(12) n
O13 Na P2 C1 2_556 . 130.92(13) n
O22 Na P2 C1 . . 154.0(2) n
O1 Na P2 C1 . . -29.00(12) n
Na Na P2 C1 2_456 . 111.1(2) n
P2 Na P2 C1 1_455 . -105.91(11) n
O23 Na P2 Na 1_455 1_655 172.52(7) n
O13 Na P2 Na 1_455 1_655 -80.1(2) n
O12 Na P2 Na . 1_655 -26.55(9) n
O13 Na P2 Na 2_556 1_655 56.83(10) n
O22 Na P2 Na . 1_655 79.9(2) n
O1 Na P2 Na . 1_655 -103.08(8) n
Na Na P2 Na 2_456 1_655 37.1(2) n
P2 Na P2 Na 1_455 1_655 180.0 n
O13 P1 O12 Na . . 108.9(2) n
O11 P1 O12 Na . . -123.2(2) n
C1 P1 O12 Na . . -8.8(2) n
O23 Na O12 P1 1_455 . 51.0(4) n
O13 Na O12 P1 1_455 . 139.3(2) n
O13 Na O12 P1 2_556 . -132.1(2) n
O22 Na O12 P1 . . -45.6(2) n
O1 Na O12 P1 . . 28.65(14) n
Na Na O12 P1 2_456 . -175.56(15) n
P2 Na O12 P1 . . -23.20(14) n
P2 Na O12 P1 1_455 . 99.8(2) n
O12 P1 O13 Na . 1_655 -128.0(2) n
C1 P1 O13 Na . 1_655 -14.7(2) n
O11 P1 O13 Na . 2_556 -115.7(2) n
O12 P1 O13 Na . 2_556 9.0(2) n
C1 P1 O13 Na . 2_556 122.4(2) n
O23 P2 O22 Na . . -150.27(14) n
O21 P2 O22 Na . . 87.0(2) n
C1 P2 O22 Na . . -25.9(2) n
Na P2 O22 Na . . 0.0 n
Na P2 O22 Na 1_655 . -117.46(11) n
O23 Na O22 P2 1_455 . -92.2(2) n
O13 Na O22 P2 1_455 . 108.2(7) n
O12 Na O22 P2 . . 68.08(15) n
O13 Na O22 P2 2_556 . 158.03(15) n
O1 Na O22 P2 . . -2.37(13) n
Na Na O22 P2 2_456 . 152.77(12) n
P2 Na O22 P2 . . 0.0 n
P2 Na O22 P2 1_455 . -94.06(14) n
O22 P2 O23 Na . 1_655 76.0(2) n
O21 P2 O23 Na . 1_655 -161.1(2) n
C1 P2 O23 Na . 1_655 -47.8(2) n
Na P2 O23 Na . 1_655 38.1(3) n
Na P2 O23 Na 1_655 1_655 0.0 n
O23 Na O1 C1 1_455 . 139.9(2) n
O13 Na O1 C1 1_455 . -133.5(2) n
O12 Na O1 C1 . . -47.3(2) n
O13 Na O1 C1 2_556 . -4.6(3) n
O22 Na O1 C1 . . 38.8(2) n
Na Na O1 C1 2_456 . -101.5(2) n
P2 Na O1 C1 . . 37.6(2) n
P2 Na O1 C1 1_455 . 158.9(2) n
Na O1 C1 C2 . . 176.0(2) n
Na O1 C1 P2 . . -60.2(2) n
Na O1 C1 P1 . . 57.8(2) n
O23 P2 C1 O1 . . -167.5(2) n
O22 P2 C1 O1 . . 62.3(2) n
O21 P2 C1 O1 . . -52.5(2) n
Na P2 C1 O1 . . 45.2(2) n
Na P2 C1 O1 1_655 . 169.1(2) n
O23 P2 C1 C2 . . -43.9(3) n
O22 P2 C1 C2 . . -174.0(2) n
O21 P2 C1 C2 . . 71.1(2) n
Na P2 C1 C2 . . 168.9(2) n
Na P2 C1 C2 1_655 . -67.2(2) n
O23 P2 C1 P1 . . 75.0(2) n
O22 P2 C1 P1 . . -55.1(2) n
O21 P2 C1 P1 . . -170.01(15) n
Na P2 C1 P1 . . -72.24(14) n
Na P2 C1 P1 1_655 . 51.66(14) n
O13 P1 C1 O1 . . -156.8(2) n
O11 P1 C1 O1 . . 77.1(2) n
O12 P1 C1 O1 . . -38.1(2) n
O13 P1 C1 C2 . . 80.5(2) n
O11 P1 C1 C2 . . -45.6(3) n
O12 P1 C1 C2 . . -160.9(2) n
O13 P1 C1 P2 . . -42.8(2) n
O11 P1 C1 P2 . . -168.91(15) n
O12 P1 C1 P2 . . 75.8(2) n
O1 C1 C2 C3 . . 74.4(4) n
P2 C1 C2 C3 . . -43.9(4) n
P1 C1 C2 C3 . . -165.3(3) n
C1 C2 C3 N . . -169.9(3) n
C2 C3 N C4 . . 90.4(5) n
C2 C3 N C5 . . -145.2(4) n
